data_2236709
loop_
_publ_author_name
'Sureshbabu, N.'
'Sughanya, V.'

_publ_section_title
;
 2,2'-[(4-Ethoxyphenyl)methylene]bis(3-hydroxy-5,5-dimethylcyclohex-2-en-1-one)
;
_journal_coeditor_code WN2485
_journal_issue 9
_journal_name_full 'Acta Crystallographica Section E'
_journal_page_first o2638
_journal_paper_doi 10.1107/S1600536812033934
_journal_volume 68
_journal_year 2012
_chemical_formula_iupac 'C25 H32 O5'
_chemical_formula_moiety 'C25 H32 O5'
_chemical_formula_sum 'C25 H32 O5'
_chemical_formula_weight 412.51
_chemical_name_systematic
;
2,2'-[(4-Ethoxyphenyl)methylene]bis(3-hydroxy-5,5-dimethylcyclohex-2-en-1-one)
;
_space_group_IT_number 14
_symmetry_cell_setting monoclinic
_symmetry_space_group_name_Hall '-P 2yn'
_symmetry_space_group_name_H-M 'P 1 21/n 1'
_atom_sites_solution_hydrogens geom
_atom_sites_solution_primary direct
_atom_sites_solution_secondary difmap
_audit_creation_method SHELXL-97
_cell_angle_alpha 90.000(5)
_cell_angle_beta 93.735(5)
_cell_angle_gamma 90.000(5)
_cell_formula_units_Z 4
_cell_length_a 9.774(5)
_cell_length_b 10.698(5)
_cell_length_c 21.578(5)
_cell_measurement_reflns_used 6149
_cell_measurement_temperature 293(2)
_cell_measurement_theta_max 27.1
_cell_measurement_theta_min 2.1
_cell_volume 2251.5(16)
_computing_cell_refinement 'APEX2 and SAINT (Bruker, 2004)'
_computing_data_collection 'APEX2 (Bruker, 2004)'
_computing_data_reduction 'SAINT and XPREP (Bruker, 2004)'
_computing_molecular_graphics 'ORTEP-3 (Farrugia, 1997) and Mercury (Macrae <i>et al.</i>, 2008)'
_computing_publication_material 'SHELXL97 (Sheldrick, 2008)'
_computing_structure_refinement 'SHELXL97 (Sheldrick, 2008)'
_computing_structure_solution 'SIR92 (Altomare <i>et al.</i>, 1993)'
_diffrn_ambient_temperature 293(2)
_diffrn_measured_fraction_theta_full 0.999
_diffrn_measured_fraction_theta_max 0.999
_diffrn_measurement_device_type 'Bruker Kappa APEXII CCD'
_diffrn_measurement_method '\w and \f scan'
_diffrn_radiation_monochromator graphite
_diffrn_radiation_source 'fine-focus sealed tube'
_diffrn_radiation_type MoK\a
_diffrn_radiation_wavelength 0.71073
_diffrn_reflns_av_R_equivalents 0.0281
_diffrn_reflns_av_sigmaI/netI 0.0243
_diffrn_reflns_limit_h_max 7
_diffrn_reflns_limit_h_min -11
_diffrn_reflns_limit_k_max 12
_diffrn_reflns_limit_k_min -12
_diffrn_reflns_limit_l_max 25
_diffrn_reflns_limit_l_min -24
_diffrn_reflns_number 17055
_diffrn_reflns_theta_full 24.99
_diffrn_reflns_theta_max 24.99
_diffrn_reflns_theta_min 2.13
_diffrn_standards_decay_% 0
_exptl_absorpt_coefficient_mu 0.083
_exptl_absorpt_correction_T_max 0.989
_exptl_absorpt_correction_T_min 0.961
_exptl_absorpt_correction_type multi-scan
_exptl_absorpt_process_details '(SADABS; Bruker, 2005)'
_exptl_crystal_colour colourless
_exptl_crystal_density_diffrn 1.217
_exptl_crystal_density_method 'not measured'
_exptl_crystal_description block
_exptl_crystal_F_000 888
_exptl_crystal_size_max 0.30
_exptl_crystal_size_mid 0.20
_exptl_crystal_size_min 0.20
_refine_diff_density_max 0.243
_refine_diff_density_min -0.227
_refine_ls_extinction_coef 0.0143(14)
_refine_ls_extinction_expression Fc^*^=kFc[1+0.001xFc^2^\l^3^/sin(2\q)]^-1/4^
_refine_ls_extinction_method 'SHELXL97 (Sheldrick, 2008)'
_refine_ls_goodness_of_fit_ref 1.027
_refine_ls_hydrogen_treatment constr
_refine_ls_matrix_type full
_refine_ls_number_parameters 272
_refine_ls_number_reflns 3962
_refine_ls_number_restraints 0
_refine_ls_restrained_S_all 1.027
_refine_ls_R_factor_all 0.0568
_refine_ls_R_factor_gt 0.0416
_refine_ls_shift/su_max 0.000
_refine_ls_shift/su_mean 0.000
_refine_ls_structure_factor_coef Fsqd
_refine_ls_weighting_details 'calc w=1/[\s^2^(Fo^2^)+(0.0573P)^2^+0.7618P] where P=(Fo^2^+2Fc^2^)/3'
_refine_ls_weighting_scheme calc
_refine_ls_wR_factor_gt 0.1095
_refine_ls_wR_factor_ref 0.1221
_reflns_number_gt 3065
_reflns_number_total 3962
_reflns_threshold_expression I>2sigma(I)
_cod_data_source_file wn2485.cif
_cod_data_source_block I
_cod_original_sg_symbol_H-M 'P 21/n'
_cod_database_code 2236709
_cod_database_fobs_code 2236709

loop_
_symmetry_equiv_pos_as_xyz
'x, y, z'
'-x+1/2, y+1/2, -z+1/2'
'-x, -y, -z'
'x-1/2, -y-1/2, z-1/2'

loop_
_atom_site_type_symbol
_atom_site_label
_atom_site_fract_x
_atom_site_fract_y
_atom_site_fract_z
_atom_site_U_iso_or_equiv
_atom_site_adp_type
_atom_site_calc_flag
_atom_site_refinement_flags
_atom_site_occupancy
_atom_site_symmetry_multiplicity
C C1 0.1136(3) 0.5154(3) 0.33826(11) 0.0776(7) Uani d . 1 1
H H1A 0.1550 0.5226 0.2993 0.116 Uiso calc R 1 1
H H1B 0.0836 0.5964 0.3510 0.116 Uiso calc R 1 1
H H1C 0.0363 0.4600 0.3337 0.116 Uiso calc R 1 1
C C2 0.2151(2) 0.4651(3) 0.38572(10) 0.0707(7) Uani d . 1 1
H H2A 0.2457 0.3831 0.3732 0.085 Uiso calc R 1 1
H H2B 0.2943 0.5198 0.3900 0.085 Uiso calc R 1 1
C C3 0.22806(19) 0.40529(19) 0.49280(8) 0.0495(5) Uani d . 1 1
C C4 0.3642(2) 0.3757(2) 0.49343(9) 0.0567(6) Uani d . 1 1
H H4 0.4129 0.3911 0.4586 0.068 Uiso calc R 1 1
C C5 0.42951(19) 0.32300(19) 0.54571(9) 0.0518(5) Uani d . 1 1
H H5 0.5221 0.3032 0.5452 0.062 Uiso calc R 1 1
C C6 0.36275(17) 0.29861(16) 0.59866(7) 0.0368(4) Uani d . 1 1
C C7 0.22621(18) 0.33226(18) 0.59738(8) 0.0474(5) Uani d . 1 1
H H7 0.1781 0.3191 0.6326 0.057 Uiso calc R 1 1
C C8 0.15904(19) 0.3846(2) 0.54565(9) 0.0547(5) Uani d . 1 1
H H8 0.0669 0.4061 0.5463 0.066 Uiso calc R 1 1
C C9 0.44542(16) 0.24953(15) 0.65658(7) 0.0350(4) Uani d . 1 1
H H9 0.4980 0.3224 0.6720 0.042 Uiso calc R 1 1
C C10 0.55496(16) 0.15470(16) 0.64172(7) 0.0359(4) Uani d . 1 1
C C11 0.52716(17) 0.05495(16) 0.60035(7) 0.0373(4) Uani d . 1 1
C C12 0.63981(18) -0.02547(18) 0.57850(8) 0.0474(5) Uani d . 1 1
H H12A 0.6192 -0.0451 0.5350 0.057 Uiso calc R 1 1
H H12B 0.6408 -0.1035 0.6014 0.057 Uiso calc R 1 1
C C13 0.78274(18) 0.0323(2) 0.58573(8) 0.0497(5) Uani d . 1 1
C C14 0.80122(19) 0.0814(2) 0.65212(9) 0.0564(5) Uani d . 1 1
H H14A 0.8101 0.0108 0.6803 0.068 Uiso calc R 1 1
H H14B 0.8858 0.1288 0.6566 0.068 Uiso calc R 1 1
C C15 0.68583(18) 0.16245(18) 0.67054(8) 0.0433(4) Uani d . 1 1
C C16 0.7976(2) 0.1388(2) 0.53921(10) 0.0651(6) Uani d . 1 1
H H16A 0.8883 0.1733 0.5446 0.098 Uiso calc R 1 1
H H16B 0.7314 0.2027 0.5462 0.098 Uiso calc R 1 1
H H16C 0.7825 0.1071 0.4977 0.098 Uiso calc R 1 1
C C17 0.8898(2) -0.0678(2) 0.57416(11) 0.0714(7) Uani d . 1 1
H H17A 0.8820 -0.1349 0.6033 0.107 Uiso calc R 1 1
H H17B 0.9798 -0.0319 0.5793 0.107 Uiso calc R 1 1
H H17C 0.8746 -0.0994 0.5326 0.107 Uiso calc R 1 1
C C18 0.36132(16) 0.21294(15) 0.71075(7) 0.0341(4) Uani d . 1 1
C C19 0.25324(17) 0.12859(16) 0.70621(8) 0.0373(4) Uani d . 1 1
C C20 0.1721(2) 0.09839(17) 0.76079(9) 0.0472(5) Uani d . 1 1
H H20A 0.2115 0.0251 0.7815 0.057 Uiso calc R 1 1
H H20B 0.0790 0.0777 0.7459 0.057 Uiso calc R 1 1
C C21 0.16771(18) 0.20449(17) 0.80774(8) 0.0434(4) Uani d . 1 1
C C22 0.31497(19) 0.24452(19) 0.82458(8) 0.0457(5) Uani d . 1 1
H H22A 0.3135 0.3233 0.8468 0.055 Uiso calc R 1 1
H H22B 0.3576 0.1829 0.8526 0.055 Uiso calc R 1 1
C C23 0.40218(18) 0.25987(16) 0.77023(8) 0.0394(4) Uani d . 1 1
C C24 0.08261(19) 0.31254(19) 0.78021(9) 0.0516(5) Uani d . 1 1
H H24A 0.0811 0.3791 0.8100 0.077 Uiso calc R 1 1
H H24B -0.0093 0.2845 0.7698 0.077 Uiso calc R 1 1
H H24C 0.1224 0.3422 0.7434 0.077 Uiso calc R 1 1
C C25 0.1019(2) 0.1593(2) 0.86609(10) 0.0667(6) Uani d . 1 1
H H25A 0.1000 0.2266 0.8954 0.100 Uiso calc R 1 1
H H25B 0.1543 0.0912 0.8842 0.100 Uiso calc R 1 1
H H25C 0.0099 0.1318 0.8552 0.100 Uiso calc R 1 1
O O1 0.15317(15) 0.45642(16) 0.44304(6) 0.0703(5) Uani d . 1 1
O O2 0.40539(12) 0.02575(12) 0.58061(5) 0.0467(3) Uani d . 1 1
O O3 0.71819(13) 0.23817(14) 0.71624(6) 0.0597(4) Uani d . 1 1
H H3A 0.6481 0.2663 0.7299 0.072 Uiso calc R 1 1
O O4 0.21555(12) 0.06855(12) 0.65595(6) 0.0477(3) Uani d . 1 1
H H4A 0.2793 0.0663 0.6331 0.057 Uiso calc R 1 1
O O5 0.51622(13) 0.31629(13) 0.78119(6) 0.0527(4) Uani d . 1 1

loop_
_atom_site_aniso_label
_atom_site_aniso_U_11
_atom_site_aniso_U_22
_atom_site_aniso_U_33
_atom_site_aniso_U_12
_atom_site_aniso_U_13
_atom_site_aniso_U_23
C1 0.0780(16) 0.0951(18) 0.0589(14) -0.0061(14) -0.0029(12) 0.0242(13)
C2 0.0646(14) 0.0954(18) 0.0529(13) 0.0138(12) 0.0107(11) 0.0272(13)
C3 0.0478(11) 0.0603(12) 0.0411(10) 0.0145(9) 0.0076(8) 0.0138(9)
C4 0.0508(12) 0.0773(14) 0.0440(11) 0.0176(10) 0.0187(9) 0.0229(10)
C5 0.0379(10) 0.0693(13) 0.0497(11) 0.0141(9) 0.0138(8) 0.0178(10)
C6 0.0370(9) 0.0376(9) 0.0365(9) 0.0018(7) 0.0066(7) 0.0024(7)
C7 0.0406(10) 0.0626(12) 0.0405(10) 0.0109(9) 0.0132(8) 0.0102(9)
C8 0.0390(10) 0.0751(14) 0.0510(11) 0.0181(9) 0.0117(8) 0.0158(10)
C9 0.0330(8) 0.0373(9) 0.0349(9) -0.0032(7) 0.0035(7) -0.0011(7)
C10 0.0345(9) 0.0440(10) 0.0294(8) 0.0006(7) 0.0034(7) 0.0028(7)
C11 0.0385(9) 0.0458(10) 0.0278(8) 0.0013(7) 0.0036(7) 0.0048(7)
C12 0.0498(11) 0.0536(11) 0.0393(10) 0.0099(9) 0.0070(8) -0.0028(9)
C13 0.0400(10) 0.0690(13) 0.0404(10) 0.0151(9) 0.0056(8) 0.0012(9)
C14 0.0379(10) 0.0842(15) 0.0464(11) 0.0132(10) -0.0034(8) -0.0067(11)
C15 0.0369(9) 0.0597(11) 0.0334(9) -0.0015(8) 0.0019(7) -0.0024(9)
C16 0.0528(13) 0.0821(16) 0.0623(13) 0.0027(11) 0.0171(10) 0.0066(12)
C17 0.0564(13) 0.0975(18) 0.0607(13) 0.0304(12) 0.0077(10) -0.0055(13)
C18 0.0346(9) 0.0354(9) 0.0325(9) 0.0014(7) 0.0043(7) -0.0005(7)
C19 0.0379(9) 0.0359(9) 0.0384(9) 0.0019(7) 0.0056(7) -0.0020(8)
C20 0.0492(11) 0.0432(10) 0.0509(11) -0.0054(8) 0.0168(8) 0.0013(9)
C21 0.0460(10) 0.0459(10) 0.0397(10) 0.0004(8) 0.0142(8) 0.0002(8)
C22 0.0494(11) 0.0536(11) 0.0347(10) 0.0085(9) 0.0067(8) -0.0011(8)
C23 0.0386(9) 0.0394(9) 0.0405(10) 0.0030(8) 0.0048(7) -0.0019(8)
C24 0.0437(11) 0.0551(12) 0.0569(12) 0.0061(9) 0.0096(9) -0.0031(10)
C25 0.0746(15) 0.0732(15) 0.0559(13) -0.0010(12) 0.0305(11) 0.0050(11)
O1 0.0564(9) 0.1055(13) 0.0500(8) 0.0307(8) 0.0115(7) 0.0312(8)
O2 0.0411(7) 0.0590(8) 0.0398(7) -0.0045(6) 0.0008(5) -0.0075(6)
O3 0.0373(7) 0.0860(10) 0.0556(8) -0.0051(7) 0.0016(6) -0.0234(8)
O4 0.0441(7) 0.0527(8) 0.0472(7) -0.0104(6) 0.0099(6) -0.0117(6)
O5 0.0459(8) 0.0660(9) 0.0460(7) -0.0096(6) 0.0029(6) -0.0164(7)

loop_
_atom_type_symbol
_atom_type_description
_atom_type_scat_dispersion_real
_atom_type_scat_dispersion_imag
_atom_type_scat_source
C C 0.0033 0.0016 'International Tables Vol C Tables 4.2.6.8 and 6.1.1.4'
H H 0.0000 0.0000 'International Tables Vol C Tables 4.2.6.8 and 6.1.1.4'
O O 0.0106 0.0060 'International Tables Vol C Tables 4.2.6.8 and 6.1.1.4'

loop_
_geom_angle_atom_site_label_1
_geom_angle_atom_site_label_2
_geom_angle_atom_site_label_3
_geom_angle
C2 C1 H1A 109.5
C2 C1 H1B 109.5
H1A C1 H1B 109.5
C2 C1 H1C 109.5
H1A C1 H1C 109.5
H1B C1 H1C 109.5
O1 C2 C1 108.82(19)
O1 C2 H2A 109.9
C1 C2 H2A 109.9
O1 C2 H2B 109.9
C1 C2 H2B 109.9
H2A C2 H2B 108.3
C4 C3 O1 124.68(16)
C4 C3 C8 118.85(17)
O1 C3 C8 116.46(16)
C3 C4 C5 120.04(17)
C3 C4 H4 120.0
C5 C4 H4 120.0
C6 C5 C4 122.47(17)
C6 C5 H5 118.8
C4 C5 H5 118.8
C5 C6 C7 116.33(16)
C5 C6 C9 119.16(15)
C7 C6 C9 124.19(15)
C8 C7 C6 122.12(16)
C8 C7 H7 118.9
C6 C7 H7 118.9
C7 C8 C3 120.15(17)
C7 C8 H8 119.9
C3 C8 H8 119.9
C18 C9 C10 114.33(14)
C18 C9 C6 115.51(13)
C10 C9 C6 113.32(13)
C18 C9 H9 103.9
C10 C9 H9 103.9
C6 C9 H9 103.9
C15 C10 C11 117.65(16)
C15 C10 C9 120.37(15)
C11 C10 C9 121.95(14)
O2 C11 C10 122.34(15)
O2 C11 C12 116.30(16)
C10 C11 C12 121.34(15)
C11 C12 C13 114.95(16)
C11 C12 H12A 108.5
C13 C12 H12A 108.5
C11 C12 H12B 108.5
C13 C12 H12B 108.5
H12A C12 H12B 107.5
C14 C13 C12 106.67(15)
C14 C13 C17 110.72(16)
C12 C13 C17 109.32(18)
C14 C13 C16 110.46(19)
C12 C13 C16 111.08(16)
C17 C13 C16 108.59(17)
C15 C14 C13 113.79(15)
C15 C14 H14A 108.8
C13 C14 H14A 108.8
C15 C14 H14B 108.8
C13 C14 H14B 108.8
H14A C14 H14B 107.7
O3 C15 C10 123.30(17)
O3 C15 C14 114.36(15)
C10 C15 C14 122.33(16)
C13 C16 H16A 109.5
C13 C16 H16B 109.5
H16A C16 H16B 109.5
C13 C16 H16C 109.5
H16A C16 H16C 109.5
H16B C16 H16C 109.5
C13 C17 H17A 109.5
C13 C17 H17B 109.5
H17A C17 H17B 109.5
C13 C17 H17C 109.5
H17A C17 H17C 109.5
H17B C17 H17C 109.5
C19 C18 C23 117.68(15)
C19 C18 C9 124.00(15)
C23 C18 C9 118.13(14)
O4 C19 C18 123.79(15)
O4 C19 C20 114.57(15)
C18 C19 C20 121.63(15)
C19 C20 C21 113.67(15)
C19 C20 H20A 108.8
C21 C20 H20A 108.8
C19 C20 H20B 108.8
C21 C20 H20B 108.8
H20A C20 H20B 107.7
C24 C21 C22 111.33(16)
C24 C21 C20 110.15(16)
C22 C21 C20 107.52(15)
C24 C21 C25 108.22(16)
C22 C21 C25 109.52(16)
C20 C21 C25 110.09(16)
C23 C22 C21 114.81(14)
C23 C22 H22A 108.6
C21 C22 H22A 108.6
C23 C22 H22B 108.6
C21 C22 H22B 108.6
H22A C22 H22B 107.5
O5 C23 C18 121.93(16)
O5 C23 C22 116.10(15)
C18 C23 C22 121.96(16)
C21 C24 H24A 109.5
C21 C24 H24B 109.5
H24A C24 H24B 109.5
C21 C24 H24C 109.5
H24A C24 H24C 109.5
H24B C24 H24C 109.5
C21 C25 H25A 109.5
C21 C25 H25B 109.5
H25A C25 H25B 109.5
C21 C25 H25C 109.5
H25A C25 H25C 109.5
H25B C25 H25C 109.5
C3 O1 C2 118.21(15)
C15 O3 H3A 109.5
C19 O4 H4A 109.5

loop_
_geom_bond_atom_site_label_1
_geom_bond_atom_site_label_2
_geom_bond_distance
C1 C2 1.481(3)
C1 H1A 0.9600
C1 H1B 0.9600
C1 H1C 0.9600
C2 O1 1.415(2)
C2 H2A 0.9700
C2 H2B 0.9700
C3 C4 1.367(3)
C3 O1 1.373(2)
C3 C8 1.380(3)
C4 C5 1.380(3)
C4 H4 0.9300
C5 C6 1.377(2)
C5 H5 0.9300
C6 C7 1.381(2)
C6 C9 1.536(2)
C7 C8 1.377(3)
C7 H7 0.9300
C8 H8 0.9300
C9 C18 1.523(2)
C9 C10 1.524(2)
C9 H9 0.9800
C10 C15 1.388(2)
C10 C11 1.406(2)
C11 O2 1.276(2)
C11 C12 1.497(2)
C12 C13 1.526(3)
C12 H12A 0.9700
C12 H12B 0.9700
C13 C14 1.525(3)
C13 C17 1.529(3)
C13 C16 1.531(3)
C14 C15 1.497(3)
C14 H14A 0.9700
C14 H14B 0.9700
C15 O3 1.299(2)
C16 H16A 0.9600
C16 H16B 0.9600
C16 H16C 0.9600
C17 H17A 0.9600
C17 H17B 0.9600
C17 H17C 0.9600
C18 C19 1.388(2)
C18 C23 1.411(2)
C19 O4 1.293(2)
C19 C20 1.497(2)
C20 C21 1.524(3)
C20 H20A 0.9700
C20 H20B 0.9700
C21 C24 1.522(3)
C21 C22 1.523(3)
C21 C25 1.529(3)
C22 C23 1.503(2)
C22 H22A 0.9700
C22 H22B 0.9700
C23 O5 1.276(2)
C24 H24A 0.9600
C24 H24B 0.9600
C24 H24C 0.9600
C25 H25A 0.9600
C25 H25B 0.9600
C25 H25C 0.9600
O3 H3A 0.8200
O4 H4A 0.8200

loop_
_geom_hbond_atom_site_label_D
_geom_hbond_atom_site_label_H
_geom_hbond_atom_site_label_A
_geom_hbond_distance_DH
_geom_hbond_distance_HA
_geom_hbond_distance_DA
_geom_hbond_angle_DHA
O3 H3A O5 0.82 1.83 2.631(2) 163.8
O4 H4A O2 0.82 1.78 2.5864(19) 167.0

loop_
_geom_torsion_atom_site_label_1
_geom_torsion_atom_site_label_2
_geom_torsion_atom_site_label_3
_geom_torsion_atom_site_label_4
_geom_torsion
O1 C3 C4 C5 -179.1(2)
C8 C3 C4 C5 1.7(3)
C3 C4 C5 C6 -0.3(3)
C4 C5 C6 C7 -1.3(3)
C4 C5 C6 C9 -175.17(19)
C5 C6 C7 C8 1.5(3)
C9 C6 C7 C8 175.01(18)
C6 C7 C8 C3 -0.1(3)
C4 C3 C8 C7 -1.6(3)
O1 C3 C8 C7 179.2(2)
C5 C6 C9 C18 -174.17(16)
C7 C6 C9 C18 12.5(2)
C5 C6 C9 C10 -39.5(2)
C7 C6 C9 C10 147.15(18)
C18 C9 C10 C15 -89.34(19)
C6 C9 C10 C15 135.45(16)
C18 C9 C10 C11 88.71(18)
C6 C9 C10 C11 -46.5(2)
C15 C10 C11 O2 166.58(16)
C9 C10 C11 O2 -11.5(2)
C15 C10 C11 C12 -11.6(2)
C9 C10 C11 C12 170.32(15)
O2 C11 C12 C13 162.12(15)
C10 C11 C12 C13 -19.6(2)
C11 C12 C13 C14 49.0(2)
C11 C12 C13 C17 168.76(16)
C11 C12 C13 C16 -71.4(2)
C12 C13 C14 C15 -50.8(2)
C17 C13 C14 C15 -169.63(19)
C16 C13 C14 C15 70.0(2)
C11 C10 C15 O3 -169.30(16)
C9 C10 C15 O3 8.8(3)
C11 C10 C15 C14 9.3(3)
C9 C10 C15 C14 -172.57(17)
C13 C14 C15 O3 -157.30(18)
C13 C14 C15 C10 24.0(3)
C10 C9 C18 C19 -79.6(2)
C6 C9 C18 C19 54.6(2)
C10 C9 C18 C23 95.19(18)
C6 C9 C18 C23 -130.60(16)
C23 C18 C19 O4 -172.22(15)
C9 C18 C19 O4 2.6(3)
C23 C18 C19 C20 6.6(2)
C9 C18 C19 C20 -178.58(15)
O4 C19 C20 C21 -152.94(16)
C18 C19 C20 C21 28.2(2)
C19 C20 C21 C24 69.2(2)
C19 C20 C21 C22 -52.3(2)
C19 C20 C21 C25 -171.51(17)
C24 C21 C22 C23 -75.1(2)
C20 C21 C22 C23 45.6(2)
C25 C21 C22 C23 165.22(16)
C19 C18 C23 O5 165.19(16)
C9 C18 C23 O5 -10.0(2)
C19 C18 C23 C22 -13.8(2)
C9 C18 C23 C22 171.03(15)
C21 C22 C23 O5 166.69(16)
C21 C22 C23 C18 -14.3(2)
C4 C3 O1 C2 8.4(3)
C8 C3 O1 C2 -172.5(2)
C1 C2 O1 C3 176.6(2)

loop_
_cod_related_entry_id
_cod_related_entry_database
_cod_related_entry_code
1 ChemSpider 3264090
